data_2242151
loop_
_publ_author_name
'Reuter, Hans'
'Okio, Coco K. Y. A.'

_publ_section_title
;
 Crystal structure of (<i>E</i>)-2-hydroxy-1,2-diphenylethan-1-one oxime
;
_journal_coeditor_code WM5397
_journal_issue 7
_journal_name_full 'Acta Crystallographica Section E'
_journal_page_first 1062
_journal_page_last 1065
_journal_paper_doi 10.1107/S2056989017008866
_journal_volume 73
_journal_year 2017
_chemical_formula_iupac 'C14 H13 N O2'
_chemical_formula_moiety 'C14 H13 N O2'
_chemical_formula_sum 'C14 H13 N O2'
_chemical_formula_weight 227.25
_chemical_name_systematic
;
(<i>E</i>)-2-Hydroxy-1,2-diphenylethan-1-one oxime
;
_space_group_crystal_system monoclinic
_space_group_IT_number 15
_space_group_name_Hall '-C 2yc'
_space_group_name_H-M_alt 'C 1 2/c 1'
_symmetry_space_group_name_Hall '-C 2yc'
_symmetry_space_group_name_H-M 'C 1 2/c 1'
_atom_sites_solution_hydrogens mixed
_audit_creation_method SHELXL-2014/7
_cell_angle_alpha 90
_cell_angle_beta 93.042(2)
_cell_angle_gamma 90
_cell_formula_units_Z 8
_cell_length_a 24.1434(9)
_cell_length_b 10.5348(4)
_cell_length_c 8.9006(4)
_cell_measurement_reflns_used 1932
_cell_measurement_temperature 100(2)
_cell_measurement_theta_max 24.43
_cell_measurement_theta_min 3.08
_cell_volume 2260.64(16)
_computing_cell_refinement
;
SAINT (Bruker, 2009)
;
_computing_data_collection
;
APEX2 (Bruker, 2009)
;
_computing_data_reduction
;
SAINT (Bruker, 2009)
;
_computing_molecular_graphics
;
DIAMOND (Brandenburg, 2006) and Mercury (Macrae et al., 2006)
;
_computing_publication_material
;
SHELXL2014 (Sheldrick, 2015)
;
_computing_structure_refinement
;
SHELXL2014 (Sheldrick, 2015)
;
_computing_structure_solution
;
SHELXS97 (Sheldrick, 2008)
;
_diffrn_ambient_temperature 100(2)
_diffrn_measured_fraction_theta_full 1.000
_diffrn_measured_fraction_theta_max 1.000
_diffrn_measurement_device_type 'Bruker APEXII CCD'
_diffrn_measurement_method '\f and \w scans'
_diffrn_radiation_type MoK\a
_diffrn_radiation_wavelength 0.71073
_diffrn_reflns_av_R_equivalents 0.0425
_diffrn_reflns_limit_h_max 28
_diffrn_reflns_limit_h_min -28
_diffrn_reflns_limit_k_max 12
_diffrn_reflns_limit_k_min -12
_diffrn_reflns_limit_l_max 10
_diffrn_reflns_limit_l_min -10
_diffrn_reflns_number 50071
_diffrn_reflns_theta_full 25.000
_diffrn_reflns_theta_max 25.000
_diffrn_reflns_theta_min 2.110
_exptl_absorpt_coefficient_mu 0.090
_exptl_absorpt_correction_T_max 0.990
_exptl_absorpt_correction_T_min 0.968
_exptl_absorpt_correction_type multi-scan
_exptl_absorpt_process_details
;
(<i>SADABS</i>; Bruker, 2009)
;
_exptl_crystal_colour colourless
_exptl_crystal_density_diffrn 1.335
_exptl_crystal_description block
_exptl_crystal_F_000 960
_exptl_crystal_size_max 0.370
_exptl_crystal_size_mid 0.322
_exptl_crystal_size_min 0.114
_refine_diff_density_max 0.224
_refine_diff_density_min -0.184
_refine_ls_extinction_method none
_refine_ls_goodness_of_fit_ref 1.076
_refine_ls_hydrogen_treatment constr
_refine_ls_matrix_type full
_refine_ls_number_parameters 157
_refine_ls_number_reflns 2005
_refine_ls_number_restraints 0
_refine_ls_restrained_S_all 1.076
_refine_ls_R_factor_all 0.0416
_refine_ls_R_factor_gt 0.0358
_refine_ls_shift/su_max 0.000
_refine_ls_shift/su_mean 0.000
_refine_ls_structure_factor_coef Fsqd
_refine_ls_weighting_details 'w=1/[\s^2^(Fo^2^)+(0.0361P)^2^+2.1083P] where P=(Fo^2^+2Fc^2^)/3'
_refine_ls_weighting_scheme calc
_refine_ls_wR_factor_gt 0.0840
_refine_ls_wR_factor_ref 0.0876
_reflns_number_gt 1765
_reflns_number_total 2005
_reflns_threshold_expression 'I > 2\s(I)'
_cod_data_source_file wm5397sup1.cif
_cod_data_source_block I
_cod_database_code 2242151
_shelx_space_group_comment
;
The symmetry employed for this shelxl refinement is uniquely defined
by the following loop, which should always be used as a source of
symmetry information in preference to the above space-group names.
They are only intended as comments.
;
_shelx_estimated_absorpt_t_min 0.968
_shelx_estimated_absorpt_t_max 0.990

loop_
_space_group_symop_operation_xyz
'x, y, z'
'-x, y, -z+1/2'
'x+1/2, y+1/2, z'
'-x+1/2, y+1/2, -z+1/2'
'-x, -y, -z'
'x, -y, z-1/2'
'-x+1/2, -y+1/2, -z'
'x+1/2, -y+1/2, z-1/2'

loop_
_atom_site_type_symbol
_atom_site_label
_atom_site_fract_x
_atom_site_fract_y
_atom_site_fract_z
_atom_site_U_iso_or_equiv
_atom_site_adp_type
_atom_site_calc_flag
_atom_site_occupancy
O O1 0.43413(4) 0.17890(9) 0.80605(10) 0.0241(2) Uani d 1
H H1 0.4693 0.1776 0.8619 0.029(3) Uiso d 1
C C1 0.41037(6) 0.14256(12) 0.55975(15) 0.0203(3) Uani d 1
N N1 0.44993(5) 0.16404(11) 0.65751(12) 0.0214(3) Uani d 1
O O2 0.48687(4) 0.10235(9) 0.40164(11) 0.0252(3) Uani d 1
H H3 0.4938 0.0231 0.4524 0.029(3) Uiso d 0.5
H H4 0.4959 0.0973 0.2981 0.029(3) Uiso d 0.5
C C2 0.42878(6) 0.12695(13) 0.39955(15) 0.0217(3) Uani d 1
H H2 0.4086 0.0531 0.3519 0.029(3) Uiso calc 1
C C11 0.35015(6) 0.13354(13) 0.58375(15) 0.0210(3) Uani d 1
C C12 0.31705(6) 0.04617(14) 0.50248(16) 0.0253(3) Uani d 1
H H12 0.3332 -0.0072 0.4307 0.0306(19) Uiso calc 1
C C13 0.26100(6) 0.03627(15) 0.52511(17) 0.0302(4) Uani d 1
H H13 0.2391 -0.0245 0.4700 0.0306(19) Uiso calc 1
C C14 0.23671(6) 0.11432(16) 0.62737(17) 0.0311(4) Uani d 1
H H14 0.1982 0.1071 0.6432 0.0306(19) Uiso calc 1
C C15 0.26863(6) 0.20283(15) 0.70637(17) 0.0283(3) Uani d 1
H H15 0.2518 0.2576 0.7755 0.0306(19) Uiso calc 1
C C16 0.32497(6) 0.21281(14) 0.68598(16) 0.0247(3) Uani d 1
H H16 0.3466 0.2738 0.7417 0.0306(19) Uiso calc 1
C C21 0.41529(5) 0.24451(14) 0.30732(15) 0.0223(3) Uani d 1
C C22 0.43786(6) 0.36078(15) 0.34820(17) 0.0292(3) Uani d 1
H H22 0.4627 0.3671 0.4344 0.040(2) Uiso calc 1
C C23 0.42453(7) 0.46786(16) 0.2644(2) 0.0373(4) Uani d 1
H H23 0.4397 0.5478 0.2940 0.040(2) Uiso calc 1
C C24 0.38915(7) 0.45886(17) 0.13770(19) 0.0402(4) Uani d 1
H H24 0.3797 0.5327 0.0807 0.040(2) Uiso calc 1
C C25 0.36771(7) 0.34293(18) 0.09425(18) 0.0404(4) Uani d 1
H H25 0.3440 0.3362 0.0059 0.040(2) Uiso calc 1
C C26 0.38058(6) 0.23623(16) 0.17912(17) 0.0312(4) Uani d 1
H H26 0.3654 0.1564 0.1491 0.040(2) Uiso calc 1

loop_
_atom_site_aniso_label
_atom_site_aniso_U_11
_atom_site_aniso_U_22
_atom_site_aniso_U_33
_atom_site_aniso_U_12
_atom_site_aniso_U_13
_atom_site_aniso_U_23
O1 0.0247(5) 0.0303(6) 0.0176(5) 0.0021(4) 0.0046(4) -0.0010(4)
C1 0.0231(7) 0.0159(7) 0.0221(7) 0.0033(5) 0.0038(5) 0.0023(5)
N1 0.0240(6) 0.0217(6) 0.0189(6) 0.0021(5) 0.0057(5) -0.0002(5)
O2 0.0211(5) 0.0259(5) 0.0292(5) 0.0051(4) 0.0078(4) 0.0033(4)
C2 0.0185(7) 0.0234(7) 0.0236(7) 0.0017(5) 0.0041(5) -0.0008(6)
C11 0.0230(7) 0.0209(7) 0.0194(7) 0.0025(5) 0.0037(5) 0.0051(5)
C12 0.0273(8) 0.0258(8) 0.0230(7) 0.0027(6) 0.0029(6) 0.0014(6)
C13 0.0256(8) 0.0347(9) 0.0301(8) -0.0045(6) -0.0001(6) 0.0031(7)
C14 0.0224(8) 0.0421(9) 0.0292(8) 0.0007(7) 0.0052(6) 0.0090(7)
C15 0.0266(8) 0.0332(8) 0.0259(8) 0.0060(6) 0.0084(6) 0.0035(6)
C16 0.0268(8) 0.0245(7) 0.0232(7) 0.0024(6) 0.0043(6) 0.0022(6)
C21 0.0209(7) 0.0265(8) 0.0203(7) 0.0057(6) 0.0081(5) 0.0002(6)
C22 0.0269(8) 0.0314(8) 0.0297(8) 0.0012(6) 0.0051(6) 0.0027(7)
C23 0.0397(9) 0.0274(9) 0.0465(10) 0.0026(7) 0.0177(8) 0.0054(7)
C24 0.0503(10) 0.0395(10) 0.0325(9) 0.0225(8) 0.0189(8) 0.0163(8)
C25 0.0478(10) 0.0527(11) 0.0206(8) 0.0244(9) 0.0007(7) 0.0016(7)
C26 0.0346(8) 0.0353(9) 0.0239(8) 0.0095(7) 0.0028(6) -0.0052(7)

loop_
_atom_type_symbol
_atom_type_description
_atom_type_scat_dispersion_real
_atom_type_scat_dispersion_imag
_atom_type_scat_source
C C 0.0033 0.0016 'International Tables Vol C Tables 4.2.6.8 and 6.1.1.4'
H H 0.0000 0.0000 'International Tables Vol C Tables 4.2.6.8 and 6.1.1.4'
N N 0.0061 0.0033 'International Tables Vol C Tables 4.2.6.8 and 6.1.1.4'
O O 0.0106 0.0060 'International Tables Vol C Tables 4.2.6.8 and 6.1.1.4'

loop_
_geom_angle_atom_site_label_1
_geom_angle_atom_site_label_2
_geom_angle_atom_site_label_3
_geom_angle
_geom_angle_publ_flag
N1 O1 H1 102.1 ?
N1 C1 C11 128.03(12) ?
N1 C1 C2 114.30(10) yes
C11 C1 C2 117.70(10) yes
C1 N1 O1 115.50(10) yes
C2 O2 H3 108.1 ?
C2 O2 H4 105.7 ?
H3 O2 H4 111.2 ?
O2 C2 C21 109.84(11) ?
O2 C2 C1 110.10(10) yes
C21 C2 C1 110.75(11) ?
O2 C2 H2 108.7 ?
C21 C2 H2 108.7 ?
C1 C2 H2 108.7 ?
C12 C11 C16 118.33(13) ?
C12 C11 C1 120.41(12) ?
C16 C11 C1 121.26(13) ?
C13 C12 C11 120.81(13) ?
C13 C12 H12 119.6 ?
C11 C12 H12 119.6 ?
C14 C13 C12 120.31(14) ?
C14 C13 H13 119.8 ?
C12 C13 H13 119.8 ?
C15 C14 C13 119.58(14) ?
C15 C14 H14 120.2 ?
C13 C14 H14 120.2 ?
C14 C15 C16 120.70(14) ?
C14 C15 H15 119.6 ?
C16 C15 H15 119.6 ?
C15 C16 C11 120.25(14) ?
C15 C16 H16 119.9 ?
C11 C16 H16 119.9 ?
C22 C21 C26 119.12(14) ?
C22 C21 C2 120.85(13) ?
C26 C21 C2 120.02(13) ?
C23 C22 C21 120.32(15) ?
C23 C22 H22 119.8 ?
C21 C22 H22 119.8 ?
C22 C23 C24 120.07(16) ?
C22 C23 H23 120.0 ?
C24 C23 H23 120.0 ?
C25 C24 C23 119.88(15) ?
C25 C24 H24 120.1 ?
C23 C24 H24 120.1 ?
C24 C25 C26 119.95(16) ?
C24 C25 H25 120.0 ?
C26 C25 H25 120.0 ?
C25 C26 C21 120.62(16) ?
C25 C26 H26 119.7 ?
C21 C26 H26 119.7 ?

loop_
_geom_bond_atom_site_label_1
_geom_bond_atom_site_label_2
_geom_bond_distance
_geom_bond_publ_flag
O1 N1 1.4040(10) yes
O1 H1 0.9600 ?
C1 N1 1.278(2) yes
C1 C11 1.484(2) ?
C1 C2 1.525(2) yes
O2 C2 1.425(2) yes
O2 H3 0.9600 ?
O2 H4 0.9600 ?
C2 C21 1.512(2) ?
C2 H2 1.0000 ?
C11 C12 1.396(2) ?
C11 C16 1.398(2) ?
C12 C13 1.383(2) ?
C12 H12 0.9500 ?
C13 C14 1.380(2) ?
C13 H13 0.9500 ?
C14 C15 1.378(2) ?
C14 H14 0.9500 ?
C15 C16 1.386(2) ?
C15 H15 0.9500 ?
C16 H16 0.9500 ?
C21 C22 1.381(2) ?
C21 C26 1.382(2) ?
C22 C23 1.381(2) ?
C22 H22 0.9500 ?
C23 C24 1.382(3) ?
C23 H23 0.9500 ?
C24 C25 1.374(3) ?
C24 H24 0.9500 ?
C25 C26 1.380(2) ?
C25 H25 0.9500 ?
C26 H26 0.9500 ?

loop_
_geom_hbond_atom_site_label_D
_geom_hbond_atom_site_label_H
_geom_hbond_atom_site_label_A
_geom_hbond_site_symmetry_A
_geom_hbond_distance_DH
_geom_hbond_distance_HA
_geom_hbond_distance_DA
_geom_hbond_angle_DHA
O1 H1 N1 2_656 0.96 1.97 2.805(2) 143.7
O2 H3 O2 5_656 0.96 1.89 2.829(2) 163.8
O2 H4 O2 2_655 0.96 1.85 2.806(2) 175.2

loop_
_geom_torsion_atom_site_label_1
_geom_torsion_atom_site_label_2
_geom_torsion_atom_site_label_3
_geom_torsion_atom_site_label_4
_geom_torsion
C11 C1 N1 O1 1.1(2)
C2 C1 N1 O1 179.96(10)
N1 C1 C2 O2 17.34(16)
C11 C1 C2 O2 -163.64(11)
N1 C1 C2 C21 -104.31(14)
C11 C1 C2 C21 74.72(15)
N1 C1 C11 C12 -143.31(15)
C2 C1 C11 C12 37.82(18)
N1 C1 C11 C16 37.6(2)
C2 C1 C11 C16 -141.28(13)
C16 C11 C12 C13 -1.5(2)
C1 C11 C12 C13 179.39(13)
C11 C12 C13 C14 0.9(2)
C12 C13 C14 C15 0.3(2)
C13 C14 C15 C16 -1.1(2)
C14 C15 C16 C11 0.5(2)
C12 C11 C16 C15 0.8(2)
C1 C11 C16 C15 179.89(13)
O2 C2 C21 C22 -61.09(16)
C1 C2 C21 C22 60.68(16)
O2 C2 C21 C26 118.01(14)
C1 C2 C21 C26 -120.23(14)
C26 C21 C22 C23 1.9(2)
C2 C21 C22 C23 -178.96(13)
C21 C22 C23 C24 -1.0(2)
C22 C23 C24 C25 -0.7(2)
C23 C24 C25 C26 1.4(2)
C24 C25 C26 C21 -0.5(2)
C22 C21 C26 C25 -1.2(2)
C2 C21 C26 C25 179.69(13)

_cod_database_fobs_code 2242151
